data_9004889
loop_
_publ_author_name
'Locock, A. J.'
'Burns, P. C.'
'Flynn, M.'

_publ_section_title
;
 Divalent transition metals and magnesium in structures
 that contain the autunite-type sheet
 Sample: NiUAs12
;
_journal_name_full 'The Canadian Mineralogist'
_journal_page_first 1699
_journal_page_last 1718
_journal_paper_doi 10.2113/gscanmin.42.6.1699
_journal_volume 42
_journal_year 2004
_chemical_formula_structural Ni[UO2AsO4]2(H2O)12
_chemical_formula_sum 'As2 H24 Ni O24 U2'
_space_group_IT_number 2
_symmetry_space_group_name_Hall '-P 1'
_symmetry_space_group_name_H-M 'P -1'
_cell_angle_alpha 81.549
_cell_angle_beta 81.356
_cell_angle_gamma 88.916
_cell_formula_units_Z 1
_cell_length_a 7.1523
_cell_length_b 7.1583
_cell_length_c 11.2564
_cell_volume 563.573
_database_code_amcsd 0005985
_exptl_crystal_density_diffrn 3.220
_cod_original_formula_sum 'Ni U2 As2 O24 H24'
_cod_database_code 9004889
_amcsd_formula_title Ni[UO2AsO4]2(H2O)12

loop_
_space_group_symop_operation_xyz
x,y,z
-x,-y,-z

loop_
_atom_site_label
_atom_site_fract_x
_atom_site_fract_y
_atom_site_fract_z
_atom_site_U_iso_or_equiv
_atom_site_type_symbol
_atom_site_attached_hydrogens
Ni 0.00000 0.00000 0.50000 0.02500 Ni 0
U 0.23010 0.73270 0.08020 0.01300 U 0
As 0.74580 0.75110 -0.00180 0.01400 As 0
O1 0.54370 0.77560 0.09260 0.02200 O 0
O2 0.91330 0.68990 0.08690 0.02300 O 0
O3 0.80650 0.95300 -0.09560 0.02100 O 0
O4 0.72310 0.58480 -0.08940 0.02200 O 0
O5 0.27110 0.77640 -0.08060 0.02800 O 0
O6 0.18580 0.68780 0.24240 0.02400 O 0
OW7 -0.18920 0.79750 0.47260 0.03300 O 0
OW8 0.21480 0.81730 0.45440 0.03500 O 0
OW9 0.00340 0.12870 0.32530 0.04000 O 0
OW10 0.44040 0.07460 0.68350 0.03700 O 0
OW11 0.78930 0.46530 0.30820 0.04000 O 0
OW12 0.43740 0.30130 0.31870 0.04200 O 0
H1 -0.30200 0.77700 0.44100 0.05000 H 0
H2 -0.19700 0.89400 0.40700 0.05000 H 0
H3 0.20200 0.75600 0.38600 0.05000 H 0
H4 0.31600 0.89800 0.41700 0.05000 H 0
H5 -0.03100 0.25300 0.29700 0.05000 H 0
H6 0.07000 0.10600 0.25000 0.05000 H 0
H7 0.44700 0.10800 0.76000 0.05000 H 0
H8 0.43300 -0.05600 0.71400 0.05000 H 0
H9 0.83600 0.54300 0.23400 0.05000 H 0
H10 0.81000 0.54400 0.36700 0.05000 H 0
H11 0.55800 0.35700 0.31800 0.05000 H 0
H12 0.34700 0.37200 0.27500 0.05000 H 0

loop_
_cod_changelog_entry_id
_cod_changelog_entry_author
_cod_changelog_entry_date
_cod_changelog_entry_text
1
;cod-tools version 3.8.0
Id: cif_guess_AMCSD_atom_types 9574 2023-05-10 09:00:05Z saulius
;
2023-05-10T18:49:38+03:00
;Derived atom types and hydrogen counts
from atom names that follow the AMCSD naming convention
(Wat == water, O-H == hydroxyl).
;

loop_
_cod_related_entry_id
_cod_related_entry_database
_cod_related_entry_code
1 AMCSD 0005985
